data_2022943
loop_
_publ_author_name
'Cherif, Fatima-Zahra'
'Taibi, Mhamed'
'Boukhari, Ali'
'Assani, Abderrazzak'
'Saadi, Mohamed'
'El Ammari, Lahcen'

_publ_section_title
;
 Crystal structure reinvestigation and spectroscopic analysis of
 tricadmium orthophosphate
;
_journal_coeditor_code OO2001
_journal_issue 12
_journal_name_full 'Acta Crystallographica Section E Crystallographic Communications'
_journal_page_first 1155
_journal_page_last 1160
_journal_paper_doi 10.1107/S2056989023009775
_journal_volume 79
_journal_year 2023
_chemical_formula_iupac 'Cd3 (P O4)2'
_chemical_formula_moiety 'Cd3 O8 P2'
_chemical_formula_structural 'Cd3 (P O4)2'
_chemical_formula_sum 'Cd3 O8 P2'
_chemical_formula_weight 527.14
_chemical_name_common
;
Tricadmium orthophosphate
;
_chemical_name_systematic
;
Tricadmium bis(orthophosphate)
;
_space_group_crystal_system monoclinic
_space_group_IT_number 14
_space_group_name_Hall '-P 2yn'
_space_group_name_H-M_alt 'P 1 21/n 1'
_atom_sites_solution_primary dual
_atom_sites_solution_secondary difmap
_audit_creation_method SHELXL-2018/3
_cell_angle_alpha 90
_cell_angle_beta 99.644(3)
_cell_angle_gamma 90
_cell_formula_units_Z 12
_cell_length_a 9.1895(7)
_cell_length_b 10.3507(8)
_cell_length_c 21.6887(16)
_cell_measurement_reflns_used 9851
_cell_measurement_temperature 296(2)
_cell_measurement_theta_max 36.318
_cell_measurement_theta_min 2.186
_cell_volume 2033.8(3)
_computing_cell_refinement
;
SAINT (Bruker, 2016)
;
_computing_data_collection
;
APEX3 (Bruker, 2016)
;
_computing_data_reduction
;
SAINT (Bruker, 2016)
;
_computing_molecular_graphics
;
Ortep-3 for Windows (Farrugia, 2012), DIAMOND (Brandenburg,
2006)
;
_computing_publication_material
;
PublCIF (Westrip, 2010)
;
_computing_structure_refinement
;
<i>SHELXL2018/3</i> (Sheldrick, 2015<i>b</i>)
;
_computing_structure_solution
;
<i>SHELXT2014/5</i> (Sheldrick, 2015<i>a</i>)
;
_diffrn_ambient_temperature 296(2)
_diffrn_detector 'APEXII CCD area-detector'
_diffrn_measured_fraction_theta_full 0.999
_diffrn_measured_fraction_theta_max 1.000
_diffrn_measurement_device_type 'Bruker X8 APEX Diffractometer'
_diffrn_measurement_method '\f and \w scans'
_diffrn_radiation_monochromator graphite
_diffrn_radiation_source 'fine-focus sealed tube'
_diffrn_radiation_type MoK\a
_diffrn_radiation_wavelength 0.71073
_diffrn_reflns_av_R_equivalents 0.0471
_diffrn_reflns_av_unetI/netI 0.0200
_diffrn_reflns_limit_h_max 15
_diffrn_reflns_limit_h_min -15
_diffrn_reflns_limit_k_max 17
_diffrn_reflns_limit_k_min -17
_diffrn_reflns_limit_l_max 36
_diffrn_reflns_limit_l_min -36
_diffrn_reflns_number 129694
_diffrn_reflns_theta_full 25.242
_diffrn_reflns_theta_max 36.318
_diffrn_reflns_theta_min 2.186
_exptl_absorpt_coefficient_mu 9.806
_exptl_absorpt_correction_T_max 0.7474
_exptl_absorpt_correction_T_min 0.5436
_exptl_absorpt_correction_type multi-scan
_exptl_absorpt_process_details
;
(SADABS; Krause <i>et al.</i>, 2015)
;
_exptl_crystal_colour colourless
_exptl_crystal_density_diffrn 5.165
_exptl_crystal_description parallelepiped
_exptl_crystal_F_000 2856
_exptl_crystal_size_max 0.31
_exptl_crystal_size_mid 0.27
_exptl_crystal_size_min 0.22
_refine_diff_density_max 1.596
_refine_diff_density_min -1.744
_refine_ls_extinction_method none
_refine_ls_goodness_of_fit_ref 1.074
_refine_ls_hydrogen_treatment undef
_refine_ls_matrix_type full
_refine_ls_number_parameters 352
_refine_ls_number_reflns 9851
_refine_ls_number_restraints 0
_refine_ls_restrained_S_all 1.074
_refine_ls_R_factor_all 0.0336
_refine_ls_R_factor_gt 0.0232
_refine_ls_shift/su_max 0.004
_refine_ls_shift/su_mean 0.000
_refine_ls_structure_factor_coef Fsqd
_refine_ls_weighting_details 'w=1/[\s^2^(Fo^2^)+(0.0205P)^2^+4.3579P] where P=(Fo^2^+2Fc^2^)/3'
_refine_ls_weighting_scheme calc
_refine_ls_wR_factor_gt 0.0505
_refine_ls_wR_factor_ref 0.0535
_reflns_number_gt 8280
_reflns_number_total 9851
_reflns_threshold_expression 'I > 2\s(I)'
_cod_data_source_file oo2001sup1.cif
_cod_data_source_block I
_cod_depositor_comments 'Adding full bibliography for 2022943.cif.'
_cod_original_sg_symbol_H-M 'P 21/n'
_cod_database_code 2022943
_cod_database_fobs_code 2022943
_shelx_space_group_comment
;
The symmetry employed for this shelxl refinement is uniquely defined
by the following loop, which should always be used as a source of
symmetry information in preference to the above space-group names.
They are only intended as comments.
;

loop_
_space_group_symop_operation_xyz
'x, y, z'
'-x+1/2, y+1/2, -z+1/2'
'-x, -y, -z'
'x-1/2, -y-1/2, z-1/2'

loop_
_atom_site_type_symbol
_atom_site_label
_atom_site_fract_x
_atom_site_fract_y
_atom_site_fract_z
_atom_site_U_iso_or_equiv
_atom_site_adp_type
_atom_site_calc_flag
_atom_site_occupancy
_atom_site_disorder_assembly
_atom_site_disorder_group
Cd Cd1 0.74691(2) 0.71080(2) 0.36476(2) 0.01178(3) Uani d 1 . .
Cd Cd2 0.27909(2) 0.39633(2) 0.92293(2) 0.01251(3) Uani d 1 . .
Cd Cd3 0.60228(2) 0.39417(2) 0.58439(2) 0.01124(3) Uani d 1 . .
Cd Cd4 0.94569(2) 0.28838(2) 0.95686(2) 0.01149(3) Uani d 1 . .
Cd Cd5 0.71202(2) 0.41020(2) 0.77990(2) 0.01002(3) Uani d 1 . .
Cd Cd6 0.05148(2) 0.60385(2) 0.74786(2) 0.01157(3) Uani d 1 . .
Cd Cd7 0.60491(2) 0.60229(2) 0.89221(2) 0.00988(3) Uani d 1 . .
Cd Cd8 0.40399(2) 0.70425(2) 0.70409(2) 0.01088(3) Uani d 1 . .
Cd Cd9 0.93970(2) 0.59251(2) 0.56014(2) 0.01049(3) Uani d 1 . .
P P1 0.69824(6) 0.43486(5) 0.43995(2) 0.00739(9) Uani d 1 . .
P P2 0.95135(6) 0.36168(6) 0.67096(3) 0.00825(9) Uani d 1 . .
P P3 0.69971(7) 0.64250(6) 0.66858(3) 0.00801(9) Uani d 1 . .
P P4 0.35072(6) 0.42713(5) 0.77938(2) 0.00705(9) Uani d 1 . .
P P5 -0.03383(6) 0.57903(5) 0.89456(2) 0.00714(9) Uani d 1 . .
P P6 0.62768(7) 0.35381(6) 1.00079(3) 0.00835(9) Uani d 1 . .
O O1 0.7195(2) 0.32411(17) 0.39518(8) 0.0153(3) Uani d 1 . .
O O2 0.62835(19) 0.55464(17) 0.40326(8) 0.0120(3) Uani d 1 . .
O O3 0.84808(19) 0.46875(17) 0.47901(8) 0.0132(3) Uani d 1 . .
O O4 0.5870(2) 0.39020(19) 0.48128(8) 0.0158(3) Uani d 1 . .
O O5 0.8179(2) 0.30534(18) 0.62739(9) 0.0161(3) Uani d 1 . .
O O6 1.0338(2) 0.4652(2) 0.63983(10) 0.0255(5) Uani d 1 . .
O O7 1.0579(2) 0.24766(18) 0.68907(8) 0.0166(3) Uani d 1 . .
O O8 0.9105(2) 0.41803(19) 0.73139(8) 0.0175(4) Uani d 1 . .
O O9 0.7346(2) 0.57633(18) 0.60939(8) 0.0153(3) Uani d 1 . .
O O10 0.5947(2) 0.75733(17) 0.64955(8) 0.0149(3) Uani d 1 . .
O O11 0.8400(2) 0.70048(17) 0.70769(9) 0.0154(3) Uani d 1 . .
O O12 0.6177(2) 0.5506(2) 0.70596(9) 0.0204(4) Uani d 1 . .
O O13 0.28310(19) 0.54515(17) 0.74156(8) 0.0117(3) Uani d 1 . .
O O14 0.3730(2) 0.31593(17) 0.73519(8) 0.0138(3) Uani d 1 . .
O O15 0.50013(19) 0.45790(17) 0.82041(8) 0.0125(3) Uani d 1 . .
O O16 0.2369(2) 0.38617(18) 0.82065(8) 0.0138(3) Uani d 1 . .
O O17 0.0602(2) 0.63773(19) 0.84925(8) 0.0163(3) Uani d 1 . .
O O18 -0.18533(19) 0.53473(17) 0.85947(8) 0.0128(3) Uani d 1 . .
O O19 -0.0598(2) 0.68256(17) 0.94219(8) 0.0136(3) Uani d 1 . .
O O20 0.05089(19) 0.46386(16) 0.92864(8) 0.0117(3) Uani d 1 . .
O O21 0.4881(2) 0.30043(18) 0.95967(9) 0.0168(3) Uani d 1 . .
O O22 0.6649(2) 0.49060(17) 0.98153(8) 0.0156(3) Uani d 1 . .
O O23 0.7475(2) 0.25479(18) 0.99447(9) 0.0186(4) Uani d 1 . .
O O24 0.6119(2) 0.36004(19) 1.07107(8) 0.0167(3) Uani d 1 . .

loop_
_atom_site_aniso_label
_atom_site_aniso_U_11
_atom_site_aniso_U_22
_atom_site_aniso_U_33
_atom_site_aniso_U_12
_atom_site_aniso_U_13
_atom_site_aniso_U_23
Cd1 0.01169(7) 0.01256(7) 0.01087(6) -0.00280(6) 0.00125(5) 0.00014(5)
Cd2 0.01060(7) 0.01629(8) 0.00983(6) 0.00050(6) -0.00060(5) -0.00269(5)
Cd3 0.00935(7) 0.01100(7) 0.01280(7) -0.00021(5) 0.00021(5) -0.00116(5)
Cd4 0.01258(7) 0.01305(7) 0.00873(6) -0.00046(6) 0.00142(5) 0.00123(5)
Cd5 0.01194(7) 0.00914(7) 0.00902(6) -0.00021(5) 0.00187(5) 0.00066(5)
Cd6 0.00914(7) 0.01060(7) 0.01430(7) -0.00063(5) 0.00009(5) -0.00122(5)
Cd7 0.01032(7) 0.01008(7) 0.00935(6) 0.00014(5) 0.00200(5) 0.00078(5)
Cd8 0.01204(7) 0.01262(7) 0.00817(6) 0.00067(5) 0.00220(5) 0.00167(5)
Cd9 0.01215(7) 0.01086(7) 0.00841(6) 0.00036(5) 0.00158(5) 0.00089(5)
P1 0.0078(2) 0.0074(2) 0.0064(2) -0.00011(18) -0.00040(17) -0.00001(17)
P2 0.0080(2) 0.0090(2) 0.0074(2) 0.00023(18) 0.00032(17) -0.00032(18)
P3 0.0085(2) 0.0079(2) 0.0072(2) 0.00045(18) 0.00022(17) -0.00030(17)
P4 0.0076(2) 0.0069(2) 0.00626(19) -0.00028(18) 0.00013(17) -0.00019(17)
P5 0.0077(2) 0.0068(2) 0.0065(2) -0.00028(18) -0.00001(17) -0.00010(17)
P6 0.0090(2) 0.0093(2) 0.0066(2) -0.00031(18) 0.00063(18) 0.00027(18)
O1 0.0210(9) 0.0105(7) 0.0122(7) 0.0037(6) -0.0040(6) -0.0047(6)
O2 0.0108(7) 0.0113(7) 0.0139(7) 0.0031(6) 0.0018(6) 0.0041(6)
O3 0.0094(7) 0.0163(8) 0.0127(7) -0.0006(6) -0.0016(6) -0.0052(6)
O4 0.0163(8) 0.0198(9) 0.0118(7) -0.0071(7) 0.0042(6) 0.0019(6)
O5 0.0124(8) 0.0132(8) 0.0194(8) 0.0010(6) -0.0070(6) -0.0054(6)
O6 0.0160(9) 0.0360(12) 0.0225(9) -0.0078(8) -0.0023(7) 0.0188(9)
O7 0.0176(9) 0.0154(8) 0.0157(8) 0.0064(7) -0.0010(6) -0.0020(6)
O8 0.0161(9) 0.0231(9) 0.0145(7) -0.0024(7) 0.0060(6) -0.0087(7)
O9 0.0155(8) 0.0166(8) 0.0145(7) -0.0019(7) 0.0048(6) -0.0060(6)
O10 0.0162(8) 0.0117(8) 0.0157(7) 0.0051(6) -0.0004(6) 0.0013(6)
O11 0.0124(8) 0.0102(8) 0.0203(8) 0.0006(6) -0.0066(6) -0.0037(6)
O12 0.0143(9) 0.0254(10) 0.0212(9) -0.0013(7) 0.0022(7) 0.0144(8)
O13 0.0094(7) 0.0108(7) 0.0144(7) 0.0015(6) 0.0002(6) 0.0046(6)
O14 0.0175(8) 0.0109(7) 0.0116(7) 0.0043(6) -0.0020(6) -0.0042(6)
O15 0.0095(7) 0.0145(8) 0.0122(7) 0.0004(6) -0.0019(6) -0.0030(6)
O16 0.0138(8) 0.0177(8) 0.0103(7) -0.0043(6) 0.0034(6) 0.0015(6)
O17 0.0179(9) 0.0194(9) 0.0122(7) -0.0069(7) 0.0045(6) 0.0041(6)
O18 0.0080(7) 0.0155(8) 0.0141(7) -0.0006(6) -0.0004(6) -0.0058(6)
O19 0.0199(9) 0.0095(7) 0.0098(6) 0.0042(6) -0.0025(6) -0.0026(6)
O20 0.0115(7) 0.0093(7) 0.0141(7) 0.0022(6) 0.0015(6) 0.0029(6)
O21 0.0134(8) 0.0153(8) 0.0185(8) -0.0015(6) -0.0065(6) -0.0026(7)
O22 0.0207(9) 0.0112(8) 0.0133(7) -0.0040(6) -0.0017(6) 0.0036(6)
O23 0.0153(9) 0.0152(8) 0.0272(9) 0.0027(7) 0.0092(7) -0.0004(7)
O24 0.0165(9) 0.0258(10) 0.0080(6) 0.0053(7) 0.0030(6) 0.0029(6)

loop_
_atom_type_symbol
_atom_type_description
_atom_type_scat_dispersion_real
_atom_type_scat_dispersion_imag
_atom_type_scat_source
O O 0.0106 0.0060 'International Tables Vol C Tables 4.2.6.8 and 6.1.1.4'
P P 0.1023 0.0942 'International Tables Vol C Tables 4.2.6.8 and 6.1.1.4'
Cd Cd -0.8075 1.2024 'International Tables Vol C Tables 4.2.6.8 and 6.1.1.4'

loop_
_geom_angle_atom_site_label_1
_geom_angle_atom_site_label_2
_geom_angle_atom_site_label_3
_geom_angle_site_symmetry_1
_geom_angle_site_symmetry_3
_geom_angle
_geom_angle_publ_flag
O2 Cd1 O14 . 3_666 94.64(7) ?
O2 Cd1 O17 . 4_675 98.73(7) ?
O14 Cd1 O17 3_666 4_675 73.41(6) ?
O2 Cd1 O24 . 2_656 121.70(6) ?
O14 Cd1 O24 3_666 2_656 141.54(7) ?
O17 Cd1 O24 4_675 2_656 87.86(7) ?
O2 Cd1 O7 . 3_766 142.93(6) ?
O14 Cd1 O7 3_666 3_766 80.58(7) ?
O17 Cd1 O7 4_675 3_766 114.60(7) ?
O24 Cd1 O7 2_656 3_766 77.21(6) ?
O16 Cd2 O21 . . 110.02(7) ?
O16 Cd2 O20 . . 93.60(7) ?
O21 Cd2 O20 . . 153.63(7) ?
O16 Cd2 O22 . 3_667 152.72(7) ?
O21 Cd2 O22 . 3_667 81.75(7) ?
O20 Cd2 O22 . 3_667 82.22(7) ?
O16 Cd2 O1 . 4_566 72.91(6) ?
O21 Cd2 O1 . 4_566 79.03(7) ?
O20 Cd2 O1 . 4_566 97.73(7) ?
O22 Cd2 O1 3_667 4_566 134.32(6) ?
O4 Cd3 O5 . . 108.31(7) ?
O4 Cd3 O2 . 3_666 102.91(7) ?
O5 Cd3 O2 . 3_666 146.53(7) ?
O4 Cd3 O9 . . 101.42(7) ?
O5 Cd3 O9 . . 80.78(7) ?
O2 Cd3 O9 3_666 . 104.80(7) ?
O4 Cd3 O19 . 2_546 75.41(6) ?
O5 Cd3 O19 . 2_546 79.23(6) ?
O2 Cd3 O19 3_666 2_546 97.58(7) ?
O9 Cd3 O19 . 2_546 157.50(7) ?
O23 Cd4 O20 . 1_655 133.04(7) ?
O23 Cd4 O4 . 4_666 105.57(7) ?
O20 Cd4 O4 1_655 4_666 118.55(7) ?
O23 Cd4 O19 . 3_667 86.54(7) ?
O20 Cd4 O19 1_655 3_667 90.31(7) ?
O4 Cd4 O19 4_666 3_667 74.37(6) ?
O23 Cd4 O10 . 2_646 110.78(8) ?
O20 Cd4 O10 1_655 2_646 80.80(6) ?
O4 Cd4 O10 4_666 2_646 96.33(6) ?
O19 Cd4 O10 3_667 2_646 162.23(7) ?
O12 Cd5 O18 . 1_655 104.06(7) ?
O12 Cd5 O11 . 2_646 130.59(7) ?
O18 Cd5 O11 1_655 2_646 122.38(7) ?
O12 Cd5 O8 . . 83.60(7) ?
O18 Cd5 O8 1_655 . 94.01(7) ?
O11 Cd5 O8 2_646 . 107.18(7) ?
O12 Cd5 O15 . . 83.32(7) ?
O18 Cd5 O15 1_655 . 81.78(6) ?
O11 Cd5 O15 2_646 . 87.22(7) ?
O8 Cd5 O15 . . 164.84(7) ?
O17 Cd6 O11 . 1_455 101.60(7) ?
O17 Cd6 O13 . . 103.11(7) ?
O11 Cd6 O13 1_455 . 150.83(7) ?
O17 Cd6 O14 . 2_556 74.45(6) ?
O11 Cd6 O14 1_455 2_556 81.67(6) ?
O13 Cd6 O14 . 2_556 90.24(7) ?
O17 Cd6 O8 . 1_455 102.19(6) ?
O11 Cd6 O8 1_455 1_455 83.31(7) ?
O13 Cd6 O8 . 1_455 106.17(7) ?
O14 Cd6 O8 2_556 1_455 163.55(7) ?
O22 Cd7 O15 . . 105.64(7) ?
O22 Cd7 O18 . 1_655 90.72(7) ?
O15 Cd7 O18 . 1_655 82.34(6) ?
O22 Cd7 O5 . 2_656 126.62(7) ?
O15 Cd7 O5 . 2_656 126.31(7) ?
O18 Cd7 O5 1_655 2_656 85.34(7) ?
O22 Cd7 O24 . 3_667 83.70(7) ?
O15 Cd7 O24 . 3_667 93.27(7) ?
O18 Cd7 O24 1_655 3_667 171.73(7) ?
O5 Cd7 O24 2_656 3_667 102.88(7) ?
O22 Cd7 O7 . 2_656 156.36(7) ?
O15 Cd7 O7 . 2_656 77.53(6) ?
O18 Cd7 O7 1_655 2_656 112.89(6) ?
O5 Cd7 O7 2_656 2_656 60.05(6) ?
O24 Cd7 O7 3_667 2_656 72.69(6) ?
O13 Cd8 O1 . 3_666 92.86(7) ?
O13 Cd8 O16 . 2_556 113.40(7) ?
O1 Cd8 O16 3_666 2_556 73.32(6) ?
O13 Cd8 O7 . 2_656 77.26(6) ?
O1 Cd8 O7 3_666 2_656 158.96(7) ?
O16 Cd8 O7 2_556 2_656 93.39(6) ?
O13 Cd8 O10 . . 145.55(6) ?
O1 Cd8 O10 3_666 . 81.31(7) ?
O16 Cd8 O10 2_556 . 97.48(6) ?
O7 Cd8 O10 2_656 . 117.23(7) ?
O13 Cd8 O12 . . 87.84(6) ?
O1 Cd8 O12 3_666 . 101.36(7) ?
O16 Cd8 O12 2_556 . 158.06(6) ?
O7 Cd8 O12 2_656 . 96.82(7) ?
O10 Cd8 O12 . . 60.58(6) ?
O3 Cd9 O6 . . 108.60(8) ?
O3 Cd9 O21 . 2_656 118.11(7) ?
O6 Cd9 O21 . 2_656 127.43(7) ?
O3 Cd9 O9 . . 95.37(6) ?
O6 Cd9 O9 . . 80.79(7) ?
O21 Cd9 O9 2_656 . 115.63(7) ?
O3 Cd9 O3 . 3_766 77.59(7) ?
O6 Cd9 O3 . 3_766 83.26(7) ?
O21 Cd9 O3 2_656 3_766 84.39(7) ?
O9 Cd9 O3 . 3_766 159.49(7) ?
O3 Cd9 O23 . 2_656 82.85(6) ?
O6 Cd9 O23 . 2_656 153.31(7) ?
O21 Cd9 O23 2_656 2_656 59.54(6) ?
O9 Cd9 O23 . 2_656 74.04(6) ?
O3 Cd9 O23 3_766 2_656 123.24(6) ?
O3 P1 O1 . . 108.84(10) ?
O3 P1 O4 . . 111.71(10) ?
O1 P1 O4 . . 108.13(11) ?
O3 P1 O2 . . 110.91(10) ?
O1 P1 O2 . . 110.94(10) ?
O4 P1 O2 . . 106.28(10) ?
O6 P2 O5 . . 113.44(11) ?
O6 P2 O8 . . 108.65(12) ?
O5 P2 O8 . . 112.67(11) ?
O6 P2 O7 . . 107.92(12) ?
O5 P2 O7 . . 105.92(10) ?
O8 P2 O7 . . 107.98(11) ?
O12 P3 O9 . . 110.88(12) ?
O12 P3 O11 . . 113.07(11) ?
O9 P3 O11 . . 111.18(11) ?
O12 P3 O10 . . 106.22(11) ?
O9 P3 O10 . . 109.20(10) ?
O11 P3 O10 . . 105.98(10) ?
O14 P4 O15 . . 108.48(10) ?
O14 P4 O13 . . 110.24(10) ?
O15 P4 O13 . . 112.60(10) ?
O14 P4 O16 . . 109.29(11) ?
O15 P4 O16 . . 110.29(10) ?
O13 P4 O16 . . 105.89(10) ?
O19 P5 O17 . . 108.76(11) ?
O19 P5 O18 . . 108.10(10) ?
O17 P5 O18 . . 111.09(10) ?
O19 P5 O20 . . 109.87(9) ?
O17 P5 O20 . . 108.60(11) ?
O18 P5 O20 . . 110.39(10) ?
O23 P6 O22 . . 113.50(11) ?
O23 P6 O21 . . 104.52(11) ?
O22 P6 O21 . . 112.15(10) ?
O23 P6 O24 . . 107.62(11) ?
O22 P6 O24 . . 106.90(11) ?
O21 P6 O24 . . 112.17(11) ?

loop_
_geom_bond_atom_site_label_1
_geom_bond_atom_site_label_2
_geom_bond_site_symmetry_2
_geom_bond_distance
_geom_bond_publ_flag
Cd1 O2 . 2.1913(17) ?
Cd1 O14 3_666 2.2782(17) ?
Cd1 O17 4_675 2.3068(18) ?
Cd1 O24 2_656 2.3243(18) ?
Cd1 O7 3_766 2.338(2) ?
Cd2 O16 . 2.1896(17) ?
Cd2 O21 . 2.1900(19) ?
Cd2 O20 . 2.2336(18) ?
Cd2 O22 3_667 2.3602(18) ?
Cd2 O1 4_566 2.3996(18) ?
Cd3 O4 . 2.2176(17) ?
Cd3 O5 . 2.2409(18) ?
Cd3 O2 3_666 2.2437(17) ?
Cd3 O9 . 2.2598(18) ?
Cd3 O19 2_546 2.2818(18) ?
Cd4 O23 . 2.1454(19) ?
Cd4 O20 1_655 2.1924(17) ?
Cd4 O4 4_666 2.2702(18) ?
Cd4 O19 3_667 2.2836(17) ?
Cd4 O10 2_646 2.2978(18) ?
Cd5 O12 . 2.2292(18) ?
Cd5 O18 1_655 2.2326(17) ?
Cd5 O11 2_646 2.2486(18) ?
Cd5 O8 . 2.2543(18) ?
Cd5 O15 . 2.3196(18) ?
Cd6 O17 . 2.2150(18) ?
Cd6 O11 1_455 2.2293(18) ?
Cd6 O13 . 2.2396(17) ?
Cd6 O14 2_556 2.3131(18) ?
Cd6 O8 1_455 2.313(2) ?
Cd7 O22 . 2.2441(17) ?
Cd7 O15 . 2.2547(17) ?
Cd7 O18 1_655 2.2732(17) ?
Cd7 O5 2_656 2.2808(18) ?
Cd7 O24 3_667 2.2990(19) ?
Cd7 O7 2_656 2.5935(19) ?
Cd8 O13 . 2.2156(17) ?
Cd8 O1 3_666 2.2783(17) ?
Cd8 O16 2_556 2.2973(18) ?
Cd8 O7 2_656 2.3285(18) ?
Cd8 O10 . 2.3381(19) ?
Cd8 O12 . 2.522(2) ?
Cd9 O3 . 2.2248(17) ?
Cd9 O6 . 2.2297(19) ?
Cd9 O21 2_656 2.3135(19) ?
Cd9 O9 . 2.3230(18) ?
Cd9 O3 3_766 2.3411(18) ?
Cd9 O23 2_656 2.550(2) ?
P1 O3 . 1.5316(18) ?
P1 O1 . 1.5358(18) ?
P1 O4 . 1.5388(18) ?
P1 O2 . 1.5529(17) ?
P2 O6 . 1.533(2) ?
P2 O5 . 1.5327(18) ?
P2 O8 . 1.5376(18) ?
P2 O7 . 1.5417(19) ?
P3 O12 . 1.5283(19) ?
P3 O9 . 1.5354(18) ?
P3 O11 . 1.5409(18) ?
P3 O10 . 1.5430(18) ?
P4 O14 . 1.5334(18) ?
P4 O15 . 1.5391(18) ?
P4 O13 . 1.5430(17) ?
P4 O16 . 1.5451(18) ?
P5 O19 . 1.5348(18) ?
P5 O17 . 1.5383(18) ?
P5 O18 . 1.5404(18) ?
P5 O20 . 1.5429(17) ?
P6 O23 . 1.527(2) ?
P6 O22 . 1.5311(19) ?
P6 O21 . 1.5372(19) ?
P6 O24 . 1.5566(18) ?
